data_4332851
loop_
_publ_author_name
'Yang, Chi'
'Messerschmidt, Marc'
'Coppens, Philip'
'Omary, Mohammad A.'

_publ_section_title
;
 Trinuclear Gold(I) Triazolates:&#x00A0; A New Class of Wide-Band
 Phosphors and Sensors
;
_journal_issue 17
_journal_name_full 'Inorganic Chemistry'
_journal_page_first 6592
_journal_page_last 6594
_journal_paper_doi 10.1021/ic060943i
_journal_volume 45
_journal_year 2006
_chemical_formula_moiety 'C24 H42 Au3 N9'
_chemical_formula_sum 'C24 H42 Au3 N9'
_chemical_formula_weight 1047.57
_chemical_name_common Diisopropyltriazole-gold-trimer
_space_group_IT_number 15
_symmetry_cell_setting monoclinic
_symmetry_Int_Tables_number 15
_symmetry_space_group_name_Hall '-C 2yc'
_symmetry_space_group_name_H-M 'C 1 2/c 1'
_atom_sites_solution_hydrogens geom
_atom_sites_solution_primary direct
_atom_sites_solution_secondary difmap
_audit_creation_method SHELXL-97
_cell_angle_alpha 90.00
_cell_angle_beta 97.191(14)
_cell_angle_gamma 90.00
_cell_formula_units_Z 8
_cell_length_a 25.037(8)
_cell_length_b 14.046(5)
_cell_length_c 18.057(6)
_cell_measurement_reflns_used 2836
_cell_measurement_temperature 293(2)
_cell_measurement_theta_max 51.709
_cell_measurement_theta_min 5.258
_cell_volume 6300(4)
_computing_structure_refinement 'SHELXL-97 (Sheldrick, 1997)'
_computing_structure_solution 'SHELXS-97 (Sheldrick, 1990)'
_diffrn_ambient_temperature 293(2)
_diffrn_measured_fraction_theta_full 0.950
_diffrn_measured_fraction_theta_max 0.950
_diffrn_radiation_monochromator graphite
_diffrn_radiation_probe x-ray
_diffrn_radiation_type MoK\a
_diffrn_radiation_wavelength 0.71073
_diffrn_reflns_av_R_equivalents 0.0609
_diffrn_reflns_av_sigmaI/netI 0.1161
_diffrn_reflns_limit_h_max 33
_diffrn_reflns_limit_h_min -30
_diffrn_reflns_limit_k_max 9
_diffrn_reflns_limit_k_min -18
_diffrn_reflns_limit_l_max 24
_diffrn_reflns_limit_l_min -22
_diffrn_reflns_number 11459
_diffrn_reflns_theta_full 28.41
_diffrn_reflns_theta_max 28.41
_diffrn_reflns_theta_min 1.67
_diffrn_source 'rotating-anode X-ray tube'
_diffrn_source_type 'Rigaku RU200-BEH'
_exptl_absorpt_coefficient_mu 13.965
_exptl_absorpt_correction_type multi-scan
_exptl_absorpt_process_details sadabs
_exptl_crystal_density_diffrn 2.209
_exptl_crystal_density_method 'not measured'
_exptl_crystal_F_000 3888
_refine_diff_density_max 3.408
_refine_diff_density_min -1.635
_refine_diff_density_rms 0.548
_refine_ls_extinction_method none
_refine_ls_goodness_of_fit_ref 1.044
_refine_ls_hydrogen_treatment constr
_refine_ls_matrix_type full
_refine_ls_number_parameters 277
_refine_ls_number_reflns 7521
_refine_ls_number_restraints 0
_refine_ls_restrained_S_all 1.044
_refine_ls_R_factor_all 0.1144
_refine_ls_R_factor_gt 0.0738
_refine_ls_shift/su_max 0.983
_refine_ls_shift/su_mean 0.021
_refine_ls_structure_factor_coef Fsqd
_refine_ls_weighting_details 'calc w=1/[\s^2^(Fo^2^)+(0.1000P)^2^+0.0001P] where P=(Fo^2^+2Fc^2^)/3'
_refine_ls_weighting_scheme calc
_refine_ls_wR_factor_gt 0.1937
_refine_ls_wR_factor_ref 0.2163
_reflns_number_gt 4647
_reflns_number_total 7521
_reflns_threshold_expression >2sigma(I)
_cod_data_source_file ic060943isup1.cif
_cod_data_source_block samelabels
_cod_original_sg_symbol_H-M 'C 2/c'
_cod_database_code 4332851

loop_
_symmetry_equiv_pos_as_xyz
'x, y, z'
'-x, y, -z+1/2'
'x+1/2, y+1/2, z'
'-x+1/2, y+1/2, -z+1/2'
'-x, -y, -z'
'x, -y, z-1/2'
'-x+1/2, -y+1/2, -z'
'x+1/2, -y+1/2, z-1/2'

loop_
_atom_site_label
_atom_site_type_symbol
_atom_site_fract_x
_atom_site_fract_y
_atom_site_fract_z
_atom_site_U_iso_or_equiv
_atom_site_adp_type
_atom_site_occupancy
_atom_site_symmetry_multiplicity
_atom_site_calc_flag
_atom_site_refinement_flags
Au1 Au 1.00781(2) 0.56775(5) 0.15606(4) 0.04661(19) Uani 1 1 d .
Au2 Au 0.91938(3) 0.74719(5) 0.15893(4) 0.0492(2) Uani 1 1 d .
Au3 Au 1.05117(3) 0.79711(5) 0.15531(4) 0.0495(2) Uani 1 1 d .
N9 N 0.9505(7) 1.0376(9) 0.1335(9) 0.061(4) Uani 1 1 d .
C7 C 1.1553(7) 0.6856(11) 0.1417(11) 0.054(4) Uani 1 1 d .
C20 C 0.9166(7) 0.9617(14) 0.1408(11) 0.058(5) Uani 1 1 d .
N8 N 0.8493(6) 0.4768(12) 0.1391(10) 0.065(4) Uani 1 1 d .
C11 C 0.9256(9) 0.3639(14) 0.1334(12) 0.069(5) Uani 1 1 d .
H11 H 0.9602 0.3641 0.1656 0.082 Uiso 1 1 calc R
C21 C 0.8590(10) 0.980(2) 0.1351(17) 0.108(10) Uani 1 1 d .
H21 H 0.8514 0.9117 0.1353 0.130 Uiso 1 1 calc R
N7 N 1.1694(6) 0.5935(11) 0.1314(10) 0.062(4) Uani 1 1 d .
C22 C 0.9993(7) 0.9944(11) 0.1403(11) 0.054(4) Uani 1 1 d .
C12 C 0.8455(7) 0.5741(12) 0.1500(9) 0.049(4) Uani 1 1 d .
C13 C 0.9006(7) 0.4587(12) 0.1422(10) 0.052(4) Uani 1 1 d .
C9 C 1.1281(6) 0.5423(12) 0.1425(9) 0.044(4) Uani 1 1 d .
C23 C 0.8379(19) 0.991(3) 0.195(3) 0.19(2) Uiso 1 1 d .
H23A H 0.8083 1.0349 0.1857 0.291 Uiso 1 1 calc R
H23B H 0.8643 1.0164 0.2328 0.291 Uiso 1 1 calc R
H23C H 0.8252 0.9311 0.2104 0.291 Uiso 1 1 calc R
C4 C 1.1870(8) 0.7730(15) 0.1356(14) 0.073(6) Uani 1 1 d .
H4 H 1.1708 0.8259 0.1603 0.087 Uiso 1 1 calc R
N6 N 0.9967(6) 0.9032(9) 0.1510(9) 0.054(4) Uani 1 1 d .
N1 N 1.1045(6) 0.6888(10) 0.1509(9) 0.060(4) Uani 1 1 d .
N5 N 0.9421(6) 0.8799(12) 0.1477(9) 0.061(4) Uani 1 1 d .
N2 N 1.0842(5) 0.5970(10) 0.1498(7) 0.046(3) Uani 1 1 d .
N3 N 0.9308(6) 0.5377(10) 0.1543(8) 0.053(3) Uani 1 1 d .
N4 N 0.8932(5) 0.6154(10) 0.1570(7) 0.045(3) Uani 1 1 d .
C1 C 1.1235(7) 0.4364(12) 0.1363(11) 0.058(5) Uani 1 1 d .
H1 H 1.0967 0.4151 0.1679 0.070 Uiso 1 1 calc R
C2 C 1.1723(9) 0.3840(18) 0.1574(13) 0.088(7) Uiso 1 1 d .
H2A H 1.1984 0.4011 0.1250 0.133 Uiso 1 1 calc R
H2B H 1.1650 0.3170 0.1531 0.133 Uiso 1 1 calc R
H2C H 1.1861 0.3990 0.2080 0.133 Uiso 1 1 calc R
C3 C 1.1043(11) 0.406(2) 0.0555(14) 0.103(8) Uiso 1 1 d .
H3A H 1.0685 0.4289 0.0409 0.155 Uiso 1 1 calc R
H3B H 1.1043 0.3373 0.0524 0.155 Uiso 1 1 calc R
H3C H 1.1281 0.4312 0.0228 0.155 Uiso 1 1 calc R
C5 C 1.1885(17) 0.794(3) 0.060(2) 0.176(17) Uiso 1 1 d .
H5A H 1.2122 0.7508 0.0398 0.264 Uiso 1 1 calc R
H5B H 1.2013 0.8583 0.0560 0.264 Uiso 1 1 calc R
H5C H 1.1529 0.7888 0.0338 0.264 Uiso 1 1 calc R
C6 C 1.2443(18) 0.761(3) 0.167(2) 0.182(19) Uiso 1 1 d .
H6A H 1.2629 0.8206 0.1642 0.273 Uiso 1 1 calc R
H6B H 1.2608 0.7134 0.1398 0.273 Uiso 1 1 calc R
H6C H 1.2463 0.7424 0.2188 0.273 Uiso 1 1 calc R
C14 C 0.7940(7) 0.6271(15) 0.1451(11) 0.062(5) Uani 1 1 d .
H14 H 0.8007 0.6799 0.1805 0.075 Uiso 1 1 calc R
C15 C 0.8958(13) 0.292(2) 0.1583(18) 0.123(10) Uiso 1 1 d .
H15A H 0.8801 0.3129 0.2013 0.184 Uiso 1 1 calc R
H15B H 0.9186 0.2379 0.1716 0.184 Uiso 1 1 calc R
H15C H 0.8678 0.2739 0.1196 0.184 Uiso 1 1 calc R
C16 C 0.7775(11) 0.671(2) 0.0745(16) 0.113(9) Uiso 1 1 d .
H16A H 0.7474 0.7121 0.0786 0.169 Uiso 1 1 calc R
H16B H 0.7672 0.6226 0.0379 0.169 Uiso 1 1 calc R
H16C H 0.8068 0.7074 0.0597 0.169 Uiso 1 1 calc R
C17 C 0.9384(12) 0.352(2) 0.0540(17) 0.120(10) Uiso 1 1 d .
H17A H 0.9064 0.3340 0.0223 0.180 Uiso 1 1 calc R
H17B H 0.9653 0.3033 0.0527 0.180 Uiso 1 1 calc R
H17C H 0.9518 0.4110 0.0368 0.180 Uiso 1 1 calc R
C18 C 0.7484(10) 0.5718(19) 0.1712(14) 0.092(7) Uiso 1 1 d .
H18A H 0.7420 0.5153 0.1416 0.137 Uiso 1 1 calc R
H18B H 0.7165 0.6104 0.1661 0.137 Uiso 1 1 calc R
H18C H 0.7577 0.5545 0.2227 0.137 Uiso 1 1 calc R
C24 C 1.0520(8) 1.0489(14) 0.1336(11) 0.061(5) Uani 1 1 d .
H24 H 1.0823 1.0087 0.1540 0.073 Uiso 1 1 calc R
C25 C 0.8290(18) 0.990(3) 0.064(3) 0.21(2) Uiso 1 1 d .
H25A H 0.7953 1.0203 0.0692 0.314 Uiso 1 1 calc R
H25B H 0.8223 0.9280 0.0423 0.314 Uiso 1 1 calc R
H25C H 0.8488 1.0277 0.0328 0.314 Uiso 1 1 calc R
C26 C 1.0551(13) 1.145(2) 0.1785(18) 0.123(11) Uiso 1 1 d .
H26A H 1.0385 1.1368 0.2231 0.185 Uiso 1 1 calc R
H26B H 1.0367 1.1939 0.1483 0.185 Uiso 1 1 calc R
H26C H 1.0922 1.1626 0.1915 0.185 Uiso 1 1 calc R
C27 C 1.0550(14) 1.063(3) 0.0527(19) 0.137(12) Uiso 1 1 d .
H27A H 1.0198 1.0777 0.0277 0.206 Uiso 1 1 calc R
H27B H 1.0680 1.0057 0.0319 0.206 Uiso 1 1 calc R
H27C H 1.0792 1.1144 0.0460 0.206 Uiso 1 1 calc R

loop_
_atom_site_aniso_label
_atom_site_aniso_U_11
_atom_site_aniso_U_22
_atom_site_aniso_U_33
_atom_site_aniso_U_23
_atom_site_aniso_U_13
_atom_site_aniso_U_12
Au1 0.0443(3) 0.0466(4) 0.0486(4) 0.0001(3) 0.0047(3) 0.0030(3)
Au2 0.0523(4) 0.0414(4) 0.0552(4) 0.0008(3) 0.0115(3) 0.0007(3)
Au3 0.0502(4) 0.0428(4) 0.0558(4) -0.0070(3) 0.0075(3) 0.0042(3)
N9 0.078(10) 0.022(6) 0.080(11) -0.003(7) -0.006(9) 0.012(7)
C7 0.049(9) 0.031(8) 0.083(13) 0.007(8) 0.017(9) 0.002(7)
C20 0.043(8) 0.065(12) 0.066(11) -0.016(9) 0.009(8) 0.009(8)
N8 0.066(9) 0.057(9) 0.075(11) -0.005(8) 0.019(8) -0.006(8)
C11 0.073(12) 0.047(11) 0.081(14) 0.009(10) -0.011(11) -0.004(9)
C21 0.071(15) 0.15(3) 0.11(2) 0.02(2) 0.037(15) 0.014(16)
N7 0.049(8) 0.056(9) 0.080(11) -0.018(8) 0.000(8) 0.004(7)
C22 0.067(10) 0.025(7) 0.072(12) -0.002(7) 0.017(9) 0.007(7)
C12 0.057(9) 0.041(9) 0.048(9) 0.000(7) 0.004(8) 0.014(7)
C13 0.055(9) 0.038(9) 0.062(11) -0.005(8) 0.001(8) 0.017(7)
C9 0.034(7) 0.054(10) 0.043(8) 0.000(7) 0.003(7) 0.000(6)
C4 0.061(11) 0.061(13) 0.095(16) -0.010(11) 0.004(11) 0.010(9)
N6 0.054(8) 0.022(6) 0.086(11) -0.017(6) 0.012(8) 0.006(5)
N1 0.067(9) 0.042(8) 0.074(10) -0.009(7) 0.024(8) 0.005(7)
N5 0.044(7) 0.062(10) 0.078(11) 0.003(8) 0.018(7) 0.000(7)
N2 0.041(6) 0.058(9) 0.041(7) 0.005(6) 0.009(6) 0.004(6)
N3 0.055(8) 0.047(8) 0.060(9) -0.001(7) 0.015(7) 0.009(6)
N4 0.039(6) 0.047(8) 0.048(7) 0.004(6) -0.001(6) -0.005(6)
C1 0.049(9) 0.040(9) 0.087(14) 0.010(9) 0.016(9) 0.004(7)
C14 0.052(10) 0.064(12) 0.072(12) 0.008(10) 0.012(9) 0.008(9)
C24 0.061(11) 0.049(10) 0.071(12) -0.008(9) 0.001(9) -0.001(8)

loop_
_atom_type_symbol
_atom_type_description
_atom_type_scat_dispersion_real
_atom_type_scat_dispersion_imag
_atom_type_scat_source
C C 0.0033 0.0016 'International Tables Vol C Tables 4.2.6.8 and 6.1.1.4'
H H 0.0000 0.0000 'International Tables Vol C Tables 4.2.6.8 and 6.1.1.4'
N N 0.0061 0.0033 'International Tables Vol C Tables 4.2.6.8 and 6.1.1.4'
Au Au -2.0133 8.8022 'International Tables Vol C Tables 4.2.6.8 and 6.1.1.4'

loop_
_geom_angle_atom_site_label_1
_geom_angle_atom_site_label_2
_geom_angle_atom_site_label_3
_geom_angle
N3 Au1 N2 175.8(6)
N3 Au1 Au2 61.0(4)
N2 Au1 Au2 119.3(4)
N4 Au2 N5 172.9(6)
N4 Au2 Au1 60.7(4)
N5 Au2 Au1 120.7(4)
N6 Au3 N1 175.5(7)
C22 N9 C20 101.8(13)
N1 C7 N7 108.9(15)
N1 C7 C4 121.5(16)
N7 C7 C4 129.2(16)
N5 C20 N9 112.8(15)
N5 C20 C21 129(2)
N9 C20 C21 118(2)
C13 N8 C12 105.8(15)
C15 C11 C13 112(2)
C15 C11 C17 115(2)
C13 C11 C17 109.9(19)
C23 C21 C25 122(3)
C23 C21 C20 119(3)
C25 C21 C20 120(3)
C9 N7 C7 106.4(14)
N6 C22 N9 113.2(15)
N6 C22 C24 124.1(15)
N9 C22 C24 122.7(15)
N4 C12 N8 111.7(15)
N4 C12 C14 123.7(16)
N8 C12 C14 124.2(17)
N8 C13 N3 112.1(14)
N8 C13 C11 126.6(18)
N3 C13 C11 121.3(16)
N7 C9 N2 111.8(15)
N7 C9 C1 126.6(15)
N2 C9 C1 120.8(14)
C5 C4 C6 105(3)
C5 C4 C7 109(3)
C6 C4 C7 112(2)
C22 N6 N5 106.9(14)
C22 N6 Au3 133.6(12)
N5 N6 Au3 118.8(10)
C7 N1 N2 109.2(13)
C7 N1 Au3 133.4(12)
N2 N1 Au3 117.1(11)
C20 N5 N6 105.1(14)
C20 N5 Au2 134.1(12)
N6 N5 Au2 120.7(11)
C9 N2 N1 103.1(12)
C9 N2 Au1 133.5(12)
N1 N2 Au1 123.3(10)
C13 N3 N4 105.8(13)
C13 N3 Au1 135.1(11)
N4 N3 Au1 118.5(10)
C12 N4 N3 104.5(13)
C12 N4 Au2 135.5(11)
N3 N4 Au2 119.7(10)
C2 C1 C9 115.7(17)
C2 C1 C3 105.2(19)
C9 C1 C3 111.3(17)
C16 C14 C12 114.9(19)
C16 C14 C18 111(2)
C12 C14 C18 114.2(18)
C27 C24 C22 107.0(19)
C27 C24 C26 113(2)
C22 C24 C26 111.9(17)

loop_
_geom_bond_atom_site_label_1
_geom_bond_atom_site_label_2
_geom_bond_distance
Au1 N3 1.969(14)
Au1 N2 1.973(12)
Au1 Au2 3.3595(12)
Au2 N4 1.963(13)
Au2 N5 1.967(16)
Au3 N6 2.015(12)
Au3 N1 2.032(14)
N9 C22 1.36(2)
N9 C20 1.38(2)
C7 N1 1.31(2)
C7 N7 1.36(2)
C7 C4 1.47(3)
C20 N5 1.31(2)
C20 C21 1.46(3)
N8 C13 1.30(2)
N8 C12 1.38(2)
C11 C15 1.37(3)
C11 C13 1.49(3)
C11 C17 1.52(3)
C21 C23 1.26(5)
C21 C25 1.41(5)
N7 C9 1.29(2)
C22 N6 1.298(19)
C22 C24 1.54(3)
C12 N4 1.32(2)
C12 C14 1.48(2)
C13 N3 1.35(2)
C9 N2 1.36(2)
C9 C1 1.50(2)
C4 C5 1.40(4)
C4 C6 1.49(4)
N6 N5 1.401(19)
N1 N2 1.384(19)
N3 N4 1.446(19)
C1 C2 1.44(3)
C1 C3 1.54(3)
C14 C16 1.43(3)
C14 C18 1.50(3)
C24 C27 1.49(4)
C24 C26 1.57(3)
